data_2238985
loop_
_publ_author_name
'Chan, Wesley Ting Kwok'
'Kung, Ka Yan Karen'
'Wong, Man-kin'

_publ_section_title
;
 <i>N</i>,<i>N</i>'-(Ethane-1,2-diyl)bis(methanesulfonamide)
;
_journal_coeditor_code NK2217
_journal_issue 2
_journal_name_full 'Acta Crystallographica Section E'
_journal_page_first o152
_journal_paper_doi 10.1107/S1600536814000622
_journal_volume 70
_journal_year 2014
_chemical_formula_iupac 'C4 H12 N2 O4 S2'
_chemical_formula_moiety 'C4 H12 N2 O4 S2'
_chemical_formula_sum 'C4 H12 N2 O4 S2'
_chemical_formula_weight 216.28
_chemical_name_systematic
;
<i>N</i>,<i>N</i>'-(Ethane-1,2-diyl)bis(methanesulfonamide)
;
_space_group_crystal_system monoclinic
_space_group_IT_number 14
_space_group_name_Hall '-P 2ybc'
_space_group_name_H-M_alt 'P 1 21/c 1'
_symmetry_space_group_name_Hall '-P 2ybc'
_symmetry_space_group_name_H-M 'P 1 21/c 1'
_atom_sites_solution_hydrogens geom
_audit_creation_method SHELXL-2013
_cell_angle_alpha 90
_cell_angle_beta 109.790(6)
_cell_angle_gamma 90
_cell_formula_units_Z 2
_cell_length_a 10.5668(11)
_cell_length_b 5.6092(6)
_cell_length_c 8.5141(9)
_cell_measurement_reflns_used 5915
_cell_measurement_temperature 296(2)
_cell_measurement_theta_max 27.69
_cell_measurement_theta_min 2.67
_cell_volume 474.84(9)
_computing_cell_refinement 'SAINT (Bruker, 2007)'
_computing_data_collection 'APEX2 (Bruker, 2007)'
_computing_data_reduction 'SAINT (Bruker, 2007)'
_computing_molecular_graphics 'SHELXTL (Sheldrick, 2008)'
_computing_publication_material 'SHELXTL (Sheldrick, 2008)'
_computing_structure_refinement 'SHELXTL (Sheldrick, 2008)'
_computing_structure_solution 'SHELXTL (Sheldrick, 2008)'
_diffrn_ambient_temperature 296(2)
_diffrn_measured_fraction_theta_full 1.000
_diffrn_measured_fraction_theta_max 1.000
_diffrn_measurement_device_type 'Bruker APEXII CCD area-detector'
_diffrn_measurement_method 'phi and omega scans'
_diffrn_radiation_type MoK\a
_diffrn_radiation_wavelength 0.71073
_diffrn_reflns_av_R_equivalents 0.0250
_diffrn_reflns_limit_h_max 13
_diffrn_reflns_limit_h_min -13
_diffrn_reflns_limit_k_max 7
_diffrn_reflns_limit_k_min -7
_diffrn_reflns_limit_l_max 11
_diffrn_reflns_limit_l_min -11
_diffrn_reflns_number 10251
_diffrn_reflns_theta_full 25.242
_diffrn_reflns_theta_max 27.689
_diffrn_reflns_theta_min 2.048
_diffrn_standards_number 0
_exptl_absorpt_coefficient_mu 0.542
_exptl_absorpt_correction_T_max 0.9478
_exptl_absorpt_correction_T_min 0.8543
_exptl_absorpt_correction_type multi-scan
_exptl_absorpt_process_details '(SADABS; Bruker, 2001)'
_exptl_crystal_colour colourless
_exptl_crystal_density_diffrn 1.513
_exptl_crystal_density_method 'not measured'
_exptl_crystal_description Plate
_exptl_crystal_F_000 228
_exptl_crystal_size_max 0.300
_exptl_crystal_size_mid 0.280
_exptl_crystal_size_min 0.100
_refine_diff_density_max 0.307
_refine_diff_density_min -0.318
_refine_ls_extinction_coef 0.060(8)
_refine_ls_extinction_expression Fc^*^=kFc[1+0.001xFc^2^\l^3^/sin(2\q)]^-1/4^
_refine_ls_extinction_method 'SHELXTL (Sheldrick, 2008)'
_refine_ls_goodness_of_fit_ref 1.103
_refine_ls_hydrogen_treatment constr
_refine_ls_matrix_type full
_refine_ls_number_parameters 76
_refine_ls_number_reflns 1115
_refine_ls_number_restraints 2
_refine_ls_restrained_S_all 1.104
_refine_ls_R_factor_all 0.0338
_refine_ls_R_factor_gt 0.0318
_refine_ls_shift/su_max 0.000
_refine_ls_shift/su_mean 0.000
_refine_ls_structure_factor_coef Fsqd
_refine_ls_weighting_details 'w=1/[\s^2^(Fo^2^)+(0.0579P)^2^+0.1493P] where P=(Fo^2^+2Fc^2^)/3'
_refine_ls_weighting_scheme calc
_refine_ls_wR_factor_gt 0.0968
_refine_ls_wR_factor_ref 0.0991
_reflns_number_gt 1033
_reflns_number_total 1115
_reflns_threshold_expression I>2\s(I)
_cod_data_source_file nk2217sup1.cif
_cod_data_source_block I
_cod_database_code 2238985
_cod_database_fobs_code 2238985
_shelx_space_group_comment
;
The symmetry employed for this shelxl refinement is uniquely defined
by the following loop, which should always be used as a source of
symmetry information in preference to the above space-group names.
They are only intended as comments.
;
_shelx_estimated_absorpt_t_min 0.854
_shelx_estimated_absorpt_t_max 0.948
_shelxl_version_number .2013

loop_
_space_group_symop_operation_xyz
'x, y, z'
'-x, y+1/2, -z+1/2'
'-x, -y, -z'
'x, -y-1/2, z-1/2'

loop_
_atom_site_type_symbol
_atom_site_label
_atom_site_fract_x
_atom_site_fract_y
_atom_site_fract_z
_atom_site_U_iso_or_equiv
_atom_site_adp_type
_atom_site_calc_flag
_atom_site_occupancy
_atom_site_disorder_assembly
_atom_site_disorder_group
S S1 0.27263(4) 0.10237(7) 0.80849(5) 0.0399(2) Uani d 1 . .
O O1 0.22112(17) -0.0101(3) 0.92544(17) 0.0616(4) Uani d 1 . .
O O2 0.34539(14) 0.3196(2) 0.85836(18) 0.0564(4) Uani d 1 . .
C C1 0.3769(2) -0.1041(4) 0.7557(3) 0.0599(5) Uani d 1 . .
H H1A 0.4547 -0.1357 0.8519 0.090 Uiso calc 1 . .
H H1B 0.4046 -0.0397 0.6681 0.090 Uiso calc 1 . .
H H1C 0.3282 -0.2497 0.7184 0.090 Uiso calc 1 . .
N N1 0.1439(6) 0.1585(10) 0.6441(5) 0.0419(11) Uani d 0.742(15) A 1
H H1 0.1218 0.3021 0.6106 0.050 Uiso calc 0.742(15) A 1
C C2 0.0667(4) -0.0467(5) 0.5549(6) 0.0531(12) Uani d 0.742(15) A 1
H H2A 0.0546 -0.1622 0.6334 0.064 Uiso calc 0.742(15) A 1
H H2B 0.1134 -0.1235 0.4882 0.064 Uiso calc 0.742(15) A 1
N N1' 0.162(2) 0.170(3) 0.637(2) 0.063(5) Uani d 0.258(15) A 2
H H1' 0.1771 0.2772 0.5731 0.076 Uiso calc 0.258(15) A 2
C C2' 0.0165(18) 0.026(4) 0.5855(12) 0.069(5) Uani d 0.258(15) A 2
H H2'A 0.0255 -0.1192 0.6502 0.082 Uiso calc 0.258(15) A 2
H H2'B -0.0520 0.1255 0.6046 0.082 Uiso calc 0.258(15) A 2

loop_
_atom_site_aniso_label
_atom_site_aniso_U_11
_atom_site_aniso_U_22
_atom_site_aniso_U_33
_atom_site_aniso_U_12
_atom_site_aniso_U_13
_atom_site_aniso_U_23
S1 0.0482(3) 0.0379(3) 0.0328(3) -0.00469(15) 0.01254(19) -0.00383(13)
O1 0.0881(10) 0.0592(9) 0.0456(8) -0.0079(8) 0.0331(7) 0.0037(6)
O2 0.0614(8) 0.0464(8) 0.0533(8) -0.0136(6) 0.0088(6) -0.0113(6)
C1 0.0590(12) 0.0546(12) 0.0642(13) 0.0071(9) 0.0185(10) -0.0093(9)
N1 0.0397(18) 0.0455(19) 0.0334(14) -0.0088(13) 0.0030(11) 0.0088(13)
C2 0.0401(18) 0.0432(13) 0.063(2) 0.0043(11) 0.0005(15) -0.0143(12)
N1' 0.043(6) 0.051(7) 0.090(11) -0.003(5) 0.015(5) -0.035(7)
C2' 0.064(7) 0.092(11) 0.051(5) -0.034(8) 0.021(5) -0.006(5)

loop_
_atom_type_symbol
_atom_type_description
_atom_type_scat_dispersion_real
_atom_type_scat_dispersion_imag
_atom_type_scat_source
C C 0.0033 0.0016 'International Tables Vol C Tables 4.2.6.8 and 6.1.1.4'
H H 0.0000 0.0000 'International Tables Vol C Tables 4.2.6.8 and 6.1.1.4'
N N 0.0061 0.0033 'International Tables Vol C Tables 4.2.6.8 and 6.1.1.4'
O O 0.0106 0.0060 'International Tables Vol C Tables 4.2.6.8 and 6.1.1.4'
S S 0.1246 0.1234 'International Tables Vol C Tables 4.2.6.8 and 6.1.1.4'

loop_
_geom_angle_atom_site_label_1
_geom_angle_atom_site_label_2
_geom_angle_atom_site_label_3
_geom_angle_site_symmetry_1
_geom_angle_site_symmetry_3
_geom_angle
O2 S1 O1 . . 117.55(9)
O2 S1 N1' . . 103.0(7)
O1 S1 N1' . . 114.5(10)
O2 S1 N1 . . 107.6(2)
O1 S1 N1 . . 106.3(2)
O2 S1 C1 . . 108.52(10)
O1 S1 C1 . . 107.80(11)
N1' S1 C1 . . 104.7(7)
N1 S1 C1 . . 108.8(2)
S1 C1 H1A . . 109.5
S1 C1 H1B . . 109.5
H1A C1 H1B . . 109.5
S1 C1 H1C . . 109.5
H1A C1 H1C . . 109.5
H1B C1 H1C . . 109.5
C2 N1 S1 . . 116.9(3)
C2 N1 H1 . . 121.5
S1 N1 H1 . . 121.5
N1 C2 C2 . 3_556 106.8(3)
N1 C2 H2A . . 110.4
C2 C2 H2A 3_556 . 110.4
N1 C2 H2B . . 110.4
C2 C2 H2B 3_556 . 110.4
H2A C2 H2B . . 108.6
S1 N1' C2' . . 117.2(14)
S1 N1' H1' . . 121.4
C2' N1' H1' . . 121.4
C2' C2' N1' 3_556 . 104.9(14)
C2' C2' H2'A 3_556 . 110.8
N1' C2' H2'A . . 110.8
C2' C2' H2'B 3_556 . 110.8
N1' C2' H2'B . . 110.8
H2'A C2' H2'B . . 108.8

loop_
_geom_bond_atom_site_label_1
_geom_bond_atom_site_label_2
_geom_bond_site_symmetry_2
_geom_bond_distance
S1 O2 . 1.4267(13)
S1 O1 . 1.4327(14)
S1 N1' . 1.574(13)
S1 N1 . 1.619(4)
S1 C1 . 1.758(2)
C1 H1A . 0.9600
C1 H1B . 0.9600
C1 H1C . 0.9600
N1 C2 . 1.465(6)
N1 H1 . 0.8600
C2 C2 3_556 1.498(6)
C2 H2A . 0.9700
C2 H2B . 0.9700
N1' C2' . 1.66(3)
N1' H1' . 0.8600
C2' C2' 3_556 1.41(2)
C2' H2'A . 0.9700
C2' H2'B . 0.9700

loop_
_geom_hbond_atom_site_label_D
_geom_hbond_atom_site_label_H
_geom_hbond_atom_site_label_A
_geom_hbond_site_symmetry_A
_geom_hbond_distance_DH
_geom_hbond_distance_HA
_geom_hbond_distance_DA
_geom_hbond_angle_DHA
_geom_hbond_publ_flag
N1 H1 O1 4_565 0.86 2.46 3.009(6) 121.9 y

loop_
_geom_torsion_atom_site_label_1
_geom_torsion_atom_site_label_2
_geom_torsion_atom_site_label_3
_geom_torsion_atom_site_label_4
_geom_torsion_site_symmetry_4
_geom_torsion
O2 S1 N1 C2 . 170.3(5)
O1 S1 N1 C2 . -63.0(6)
N1' S1 N1 C2 . 113(6)
C1 S1 N1 C2 . 52.9(6)
S1 N1 C2 C2 3_556 162.7(5)
O2 S1 N1' C2' . -149.8(15)
O1 S1 N1' C2' . -21.0(18)
N1 S1 N1' C2' . -25(5)
C1 S1 N1' C2' . 96.8(17)
S1 N1' C2' C2' 3_556 -138(2)
